data_7714103
loop_
_publ_author_name
'Siewert, Jan-Erik'
'Schumann, Andr\'e'
'Wellnitz, Tim'
'Dankert, Fabian'
'Hering-Junghans, Christian'

_publ_section_title
;
 Triphosphiranes as Phosphinidene-Transfer Agents -- Synthesis of Regular
 and Chelating NHC Phosphinidene Adducts
;
_journal_name_full 'Dalton Transactions'
_journal_paper_doi 10.1039/D3DT02690F
_journal_year 2023
_chemical_formula_moiety 'C18 H27 N2 P'
_chemical_formula_sum 'C18 H27 N2 P'
_chemical_formula_weight 302.38
_space_group_crystal_system orthorhombic
_space_group_IT_number 19
_space_group_name_Hall 'P 2ac 2ab'
_space_group_name_H-M_alt 'P 21 21 21'
_atom_sites_solution_hydrogens geom
_audit_creation_method SHELXL-2014/7
_audit_update_record
;
2023-08-17 deposited with the CCDC.	2023-09-26 downloaded from the CCDC.
;
_cell_angle_alpha 90
_cell_angle_beta 90
_cell_angle_gamma 90
_cell_formula_units_Z 4
_cell_length_a 8.8637(9)
_cell_length_b 13.6251(14)
_cell_length_c 15.3577(16)
_cell_measurement_reflns_used 4846
_cell_measurement_temperature 150(2)
_cell_measurement_theta_max 27.68
_cell_measurement_theta_min 2.65
_cell_volume 1854.7(3)
_computing_cell_refinement 'Bruker SAINT'
_computing_data_collection 'Bruker Apex3'
_computing_data_reduction 'Bruker SAINT'
_computing_molecular_graphics 'ORTEP-3v2.01 (Farrugia, 1997)'
_computing_publication_material 'SHELXL-2014/7 (Sheldrick, 2014)'
_computing_structure_refinement 'SHELXL-2014/7 (Sheldrick, 2014)'
_computing_structure_solution 'Bruker SHELXT'
_diffrn_ambient_temperature 150(2)
_diffrn_detector_area_resol_mean 8.3333
_diffrn_measured_fraction_theta_full 1.000
_diffrn_measured_fraction_theta_max 1.000
_diffrn_measurement_device_type 'Bruker APEX-II CCD'
_diffrn_measurement_method '\f and \w scans'
_diffrn_radiation_type MoK\a
_diffrn_radiation_wavelength 0.71073
_diffrn_reflns_av_R_equivalents 0.0415
_diffrn_reflns_av_unetI/netI 0.0439
_diffrn_reflns_Laue_measured_fraction_full 1.000
_diffrn_reflns_Laue_measured_fraction_max 1.000
_diffrn_reflns_limit_h_max 11
_diffrn_reflns_limit_h_min -12
_diffrn_reflns_limit_k_max 19
_diffrn_reflns_limit_k_min -12
_diffrn_reflns_limit_l_max 21
_diffrn_reflns_limit_l_min -21
_diffrn_reflns_number 19113
_diffrn_reflns_point_group_measured_fraction_full 1.000
_diffrn_reflns_point_group_measured_fraction_max 1.000
_diffrn_reflns_theta_full 25.242
_diffrn_reflns_theta_max 30.000
_diffrn_reflns_theta_min 1.998
_diffrn_source 'fine-focus sealed tube'
_exptl_absorpt_coefficient_mu 0.145
_exptl_absorpt_correction_T_max 0.7461
_exptl_absorpt_correction_T_min 0.6896
_exptl_absorpt_correction_type multi-scan
_exptl_absorpt_process_details '(SADABS; Sheldrick, 2014)'
_exptl_crystal_colour yellow
_exptl_crystal_density_diffrn 1.083
_exptl_crystal_description block
_exptl_crystal_F_000 656
_exptl_crystal_size_max 0.260
_exptl_crystal_size_mid 0.100
_exptl_crystal_size_min 0.090
_refine_diff_density_max 0.400
_refine_diff_density_min -0.216
_refine_diff_density_rms 0.042
_refine_ls_abs_structure_details
;
 Flack x determined using 1719 quotients [(I+)-(I-)]/[(I+)+(I-)]
 (Parsons, Flack and Wagner, Acta Cryst. B69 (2013) 249-259).
;
_refine_ls_abs_structure_Flack 0.04(4)
_refine_ls_extinction_method none
_refine_ls_goodness_of_fit_ref 1.023
_refine_ls_hydrogen_treatment constr
_refine_ls_matrix_type full
_refine_ls_number_parameters 223
_refine_ls_number_reflns 5403
_refine_ls_number_restraints 0
_refine_ls_restrained_S_all 1.023
_refine_ls_R_factor_all 0.0535
_refine_ls_R_factor_gt 0.0393
_refine_ls_shift/su_max 0.000
_refine_ls_shift/su_mean 0.000
_refine_ls_structure_factor_coef Fsqd
_refine_ls_weighting_details 'w=1/[\s^2^(Fo^2^)+(0.0443P)^2^+0.2550P] where P=(Fo^2^+2Fc^2^)/3'
_refine_ls_weighting_scheme calc
_refine_ls_wR_factor_gt 0.0873
_refine_ls_wR_factor_ref 0.0937
_reflns_Friedel_coverage 0.772
_reflns_Friedel_fraction_full 1.000
_reflns_Friedel_fraction_max 1.000
_reflns_number_gt 4549
_reflns_number_total 5403
_reflns_threshold_expression 'I > 2\s(I)'
_cod_data_source_file d3dt02690f2.cif
_cod_data_source_block ax1818_MesP_IiPr2_cmpd3a
_cod_database_code 7714103
_shelx_shelxl_version_number 2014/7
_shelx_space_group_comment
;
The symmetry employed for this shelxl refinement is uniquely defined
by the following loop, which should always be used as a source of
symmetry information in preference to the above space-group names.
They are only intended as comments.
;
_shelx_estimated_absorpt_t_min 0.963
_shelx_estimated_absorpt_t_max 0.987

loop_
_space_group_symop_operation_xyz
'x, y, z'
'x+1/2, -y+1/2, -z'
'-x, y+1/2, -z+1/2'
'-x+1/2, -y, z+1/2'

loop_
_atom_site_label
_atom_site_type_symbol
_atom_site_fract_x
_atom_site_fract_y
_atom_site_fract_z
_atom_site_U_iso_or_equiv
_atom_site_adp_type
_atom_site_occupancy
_atom_site_site_symmetry_order
_atom_site_calc_flag
_atom_site_refinement_flags_posn
_atom_site_refinement_flags_adp
_atom_site_refinement_flags_occupancy
_atom_site_disorder_assembly
_atom_site_disorder_group
P1 P 0.39166(7) 0.41718(4) 0.63648(3) 0.02279(13) Uani 1 1 d . . . . .
N1 N 0.25212(19) 0.29577(12) 0.51633(11) 0.0206(4) Uani 1 1 d . . . . .
N2 N 0.2495(2) 0.44553(12) 0.46821(11) 0.0217(4) Uani 1 1 d . . . . .
C1 C 0.3416(2) 0.54539(14) 0.65987(12) 0.0183(4) Uani 1 1 d . . . . .
C2 C 0.1902(2) 0.57795(16) 0.66781(12) 0.0205(4) Uani 1 1 d . . . . .
C3 C 0.1599(2) 0.67512(15) 0.68903(14) 0.0239(4) Uani 1 1 d . . . . .
H3 H 0.0579 0.6961 0.6924 0.029 Uiso 1 1 calc R U . . .
C4 C 0.2737(3) 0.74244(15) 0.70546(14) 0.0236(4) Uani 1 1 d . . . . .
C5 C 0.4218(2) 0.70989(15) 0.70116(13) 0.0221(4) Uani 1 1 d . . . . .
H5 H 0.5011 0.7544 0.7142 0.027 Uiso 1 1 calc R U . . .
C6 C 0.4574(2) 0.61371(15) 0.67825(13) 0.0206(4) Uani 1 1 d . . . . .
C7 C 0.0586(3) 0.50953(18) 0.65325(16) 0.0320(5) Uani 1 1 d . . . . .
H7A H -0.0325 0.5378 0.6793 0.048 Uiso 1 1 calc R U . . .
H7B H 0.0801 0.4459 0.6804 0.048 Uiso 1 1 calc R U . . .
H7C H 0.0429 0.5004 0.5906 0.048 Uiso 1 1 calc R U . . .
C8 C 0.2385(3) 0.84774(17) 0.72926(18) 0.0367(6) Uani 1 1 d . . . . .
H8A H 0.3116 0.8709 0.7725 0.055 Uiso 1 1 calc R U . . .
H8B H 0.1365 0.8516 0.7536 0.055 Uiso 1 1 calc R U . . .
H8C H 0.2447 0.8889 0.6771 0.055 Uiso 1 1 calc R U . . .
C9 C 0.6226(2) 0.58626(17) 0.67317(17) 0.0336(5) Uani 1 1 d . . . . .
H9A H 0.6844 0.6457 0.6773 0.050 Uiso 1 1 calc R U . . .
H9B H 0.6426 0.5534 0.6176 0.050 Uiso 1 1 calc R U . . .
H9C H 0.6477 0.5419 0.7213 0.050 Uiso 1 1 calc R U . . .
C10 C 0.2915(2) 0.39004(14) 0.53832(13) 0.0186(4) Uani 1 1 d . . . . .
C11 C 0.1888(3) 0.29390(17) 0.43368(14) 0.0265(5) Uani 1 1 d . . . . .
H11 H 0.1527 0.2376 0.4038 0.032 Uiso 1 1 calc R U . . .
C12 C 0.1880(3) 0.38604(17) 0.40404(13) 0.0272(5) Uani 1 1 d . . . . .
H12 H 0.1518 0.4071 0.3489 0.033 Uiso 1 1 calc R U . . .
C13 C 0.2620(2) 0.21026(14) 0.57536(15) 0.0239(4) Uani 1 1 d . . . . .
H13 H 0.3452 0.2227 0.6179 0.029 Uiso 1 1 calc R U . . .
C14 C 0.1162(3) 0.19977(18) 0.62601(17) 0.0361(5) Uani 1 1 d . . . . .
H14A H 0.0973 0.2600 0.6591 0.054 Uiso 1 1 calc R U . . .
H14B H 0.1245 0.1442 0.6663 0.054 Uiso 1 1 calc R U . . .
H14C H 0.0327 0.1882 0.5855 0.054 Uiso 1 1 calc R U . . .
C15 C 0.3011(3) 0.11810(17) 0.52408(18) 0.0365(6) Uani 1 1 d . . . . .
H15A H 0.2153 0.0996 0.4873 0.055 Uiso 1 1 calc R U . . .
H15B H 0.3239 0.0645 0.5646 0.055 Uiso 1 1 calc R U . . .
H15C H 0.3893 0.1309 0.4873 0.055 Uiso 1 1 calc R U . . .
C16A C 0.281(3) 0.5554(15) 0.4527(13) 0.032(5) Uani 0.49(4) 1 d . . P A 1
H16A H 0.3152 0.5847 0.5091 0.039 Uiso 0.49(4) 1 calc R U P A 1
C17A C 0.411(3) 0.5600(17) 0.3903(15) 0.061(5) Uani 0.49(4) 1 d . . P A 1
H17A H 0.4964 0.5231 0.4142 0.091 Uiso 0.49(4) 1 calc R U P A 1
H17B H 0.3807 0.5312 0.3345 0.091 Uiso 0.49(4) 1 calc R U P A 1
H17C H 0.4405 0.6286 0.3815 0.091 Uiso 0.49(4) 1 calc R U P A 1
C18A C 0.144(2) 0.6086(17) 0.4241(18) 0.064(5) Uani 0.49(4) 1 d . . P A 1
H18A H 0.0653 0.6019 0.4684 0.096 Uiso 0.49(4) 1 calc R U P A 1
H18B H 0.1681 0.6782 0.4159 0.096 Uiso 0.49(4) 1 calc R U P A 1
H18C H 0.1083 0.5809 0.3689 0.096 Uiso 0.49(4) 1 calc R U P A 1
C16B C 0.287(2) 0.5457(15) 0.4561(10) 0.022(3) Uani 0.51(4) 1 d . . P A 2
H16B H 0.2861 0.5779 0.5146 0.027 Uiso 0.51(4) 1 calc R U P A 2
C17B C 0.171(2) 0.5981(13) 0.3989(12) 0.047(3) Uani 0.51(4) 1 d . . P A 2
H17D H 0.1999 0.6670 0.3917 0.070 Uiso 0.51(4) 1 calc R U P A 2
H17E H 0.1666 0.5662 0.3417 0.070 Uiso 0.51(4) 1 calc R U P A 2
H17F H 0.0714 0.5945 0.4266 0.070 Uiso 0.51(4) 1 calc R U P A 2
C18B C 0.443(2) 0.5603(14) 0.4175(15) 0.048(3) Uani 0.51(4) 1 d . . P A 2
H18D H 0.4631 0.6306 0.4107 0.072 Uiso 0.51(4) 1 calc R U P A 2
H18E H 0.5190 0.5315 0.4564 0.072 Uiso 0.51(4) 1 calc R U P A 2
H18F H 0.4485 0.5281 0.3605 0.072 Uiso 0.51(4) 1 calc R U P A 2

loop_
_atom_site_aniso_label
_atom_site_aniso_U_11
_atom_site_aniso_U_22
_atom_site_aniso_U_33
_atom_site_aniso_U_23
_atom_site_aniso_U_13
_atom_site_aniso_U_12
P1 0.0307(3) 0.0168(2) 0.0209(2) -0.0023(2) -0.0074(2) 0.0014(2)
N1 0.0222(8) 0.0197(8) 0.0198(8) -0.0034(7) -0.0013(7) -0.0016(7)
N2 0.0264(9) 0.0232(8) 0.0155(8) -0.0013(6) 0.0001(7) 0.0003(7)
C1 0.0238(10) 0.0173(8) 0.0137(9) -0.0007(7) -0.0003(7) -0.0016(7)
C2 0.0204(9) 0.0256(10) 0.0156(8) -0.0032(8) 0.0010(7) -0.0035(9)
C3 0.0221(10) 0.0279(11) 0.0217(10) -0.0044(8) -0.0014(8) 0.0028(8)
C4 0.0320(12) 0.0189(9) 0.0199(10) -0.0020(8) -0.0027(9) 0.0030(9)
C5 0.0266(11) 0.0183(9) 0.0215(10) 0.0014(8) -0.0042(8) -0.0049(8)
C6 0.0226(10) 0.0193(9) 0.0197(9) 0.0020(8) -0.0025(8) -0.0012(8)
C7 0.0226(11) 0.0380(13) 0.0354(13) -0.0131(11) 0.0050(9) -0.0074(9)
C8 0.0440(15) 0.0219(11) 0.0440(15) -0.0068(10) -0.0108(12) 0.0059(11)
C9 0.0224(10) 0.0249(10) 0.0535(14) -0.0034(11) -0.0038(10) -0.0021(10)
C10 0.0192(9) 0.0186(9) 0.0180(9) -0.0016(7) 0.0021(8) 0.0003(7)
C11 0.0267(11) 0.0319(11) 0.0210(10) -0.0084(9) -0.0043(9) -0.0018(9)
C12 0.0306(12) 0.0360(12) 0.0149(9) -0.0038(9) -0.0036(9) -0.0001(10)
C13 0.0266(11) 0.0160(9) 0.0291(11) -0.0009(8) -0.0027(9) -0.0012(8)
C14 0.0377(13) 0.0301(11) 0.0405(14) 0.0063(10) 0.0087(12) -0.0017(11)
C15 0.0397(14) 0.0220(11) 0.0478(15) -0.0084(10) -0.0029(12) 0.0029(10)
C16A 0.058(11) 0.007(3) 0.032(7) 0.006(3) 0.003(6) -0.008(5)
C17A 0.077(12) 0.044(5) 0.062(9) 0.003(6) 0.024(7) -0.017(7)
C18A 0.057(6) 0.048(7) 0.087(12) 0.018(8) 0.005(7) 0.023(4)
C16B 0.031(6) 0.028(7) 0.007(4) 0.003(3) -0.003(3) 0.014(5)
C17B 0.057(8) 0.029(4) 0.054(6) 0.007(4) -0.017(5) 0.011(5)
C18B 0.042(5) 0.028(4) 0.073(10) 0.005(6) 0.021(6) -0.005(3)

loop_
_atom_type_symbol
_atom_type_description
_atom_type_scat_dispersion_real
_atom_type_scat_dispersion_imag
_atom_type_scat_source
C C 0.0033 0.0016 'International Tables Vol C Tables 4.2.6.8 and 6.1.1.4'
H H 0.0000 0.0000 'International Tables Vol C Tables 4.2.6.8 and 6.1.1.4'
N N 0.0061 0.0033 'International Tables Vol C Tables 4.2.6.8 and 6.1.1.4'
P P 0.1023 0.0942 'International Tables Vol C Tables 4.2.6.8 and 6.1.1.4'

loop_
_geom_angle_atom_site_label_1
_geom_angle_atom_site_label_2
_geom_angle_atom_site_label_3
_geom_angle
_geom_angle_site_symmetry_1
_geom_angle_site_symmetry_3
_geom_angle_publ_flag
C10 P1 C1 103.97(9) . . ?
C10 N1 C11 110.16(17) . . ?
C10 N1 C13 124.84(17) . . ?
C11 N1 C13 124.75(17) . . ?
C10 N2 C12 110.08(17) . . ?
C10 N2 C16B 124.8(7) . . ?
C12 N2 C16B 124.2(7) . . ?
C10 N2 C16A 127.5(8) . . ?
C12 N2 C16A 121.9(8) . . ?
C6 C1 C2 117.63(18) . . ?
C6 C1 P1 119.29(15) . . ?
C2 C1 P1 122.85(15) . . ?
C3 C2 C1 120.04(19) . . ?
C3 C2 C7 118.30(19) . . ?
C1 C2 C7 121.65(19) . . ?
C4 C3 C2 122.2(2) . . ?
C4 C3 H3 118.9 . . ?
C2 C3 H3 118.9 . . ?
C5 C4 C3 117.92(19) . . ?
C5 C4 C8 120.7(2) . . ?
C3 C4 C8 121.4(2) . . ?
C4 C5 C6 121.84(19) . . ?
C4 C5 H5 119.1 . . ?
C6 C5 H5 119.1 . . ?
C5 C6 C1 120.32(19) . . ?
C5 C6 C9 117.71(19) . . ?
C1 C6 C9 121.97(18) . . ?
C2 C7 H7A 109.5 . . ?
C2 C7 H7B 109.5 . . ?
H7A C7 H7B 109.5 . . ?
C2 C7 H7C 109.5 . . ?
H7A C7 H7C 109.5 . . ?
H7B C7 H7C 109.5 . . ?
C4 C8 H8A 109.5 . . ?
C4 C8 H8B 109.5 . . ?
H8A C8 H8B 109.5 . . ?
C4 C8 H8C 109.5 . . ?
H8A C8 H8C 109.5 . . ?
H8B C8 H8C 109.5 . . ?
C6 C9 H9A 109.5 . . ?
C6 C9 H9B 109.5 . . ?
H9A C9 H9B 109.5 . . ?
C6 C9 H9C 109.5 . . ?
H9A C9 H9C 109.5 . . ?
H9B C9 H9C 109.5 . . ?
N2 C10 N1 104.74(17) . . ?
N2 C10 P1 133.21(15) . . ?
N1 C10 P1 121.79(15) . . ?
C12 C11 N1 107.25(19) . . ?
C12 C11 H11 126.4 . . ?
N1 C11 H11 126.4 . . ?
C11 C12 N2 107.76(19) . . ?
C11 C12 H12 126.1 . . ?
N2 C12 H12 126.1 . . ?
N1 C13 C14 109.82(18) . . ?
N1 C13 C15 110.26(18) . . ?
C14 C13 C15 112.47(19) . . ?
N1 C13 H13 108.1 . . ?
C14 C13 H13 108.1 . . ?
C15 C13 H13 108.1 . . ?
C13 C14 H14A 109.5 . . ?
C13 C14 H14B 109.5 . . ?
H14A C14 H14B 109.5 . . ?
C13 C14 H14C 109.5 . . ?
H14A C14 H14C 109.5 . . ?
H14B C14 H14C 109.5 . . ?
C13 C15 H15A 109.5 . . ?
C13 C15 H15B 109.5 . . ?
H15A C15 H15B 109.5 . . ?
C13 C15 H15C 109.5 . . ?
H15A C15 H15C 109.5 . . ?
H15B C15 H15C 109.5 . . ?
C18A C16A C17A 114.8(16) . . ?
C18A C16A N2 111.7(16) . . ?
C17A C16A N2 106.3(16) . . ?
C18A C16A H16A 107.9 . . ?
C17A C16A H16A 107.9 . . ?
N2 C16A H16A 107.9 . . ?
C16A C17A H17A 109.5 . . ?
C16A C17A H17B 109.5 . . ?
H17A C17A H17B 109.5 . . ?
C16A C17A H17C 109.5 . . ?
H17A C17A H17C 109.5 . . ?
H17B C17A H17C 109.5 . . ?
C16A C18A H18A 109.5 . . ?
C16A C18A H18B 109.5 . . ?
H18A C18A H18B 109.5 . . ?
C16A C18A H18C 109.5 . . ?
H18A C18A H18C 109.5 . . ?
H18B C18A H18C 109.5 . . ?
N2 C16B C18B 113.2(14) . . ?
N2 C16B C17B 111.3(13) . . ?
C18B C16B C17B 109.2(13) . . ?
N2 C16B H16B 107.7 . . ?
C18B C16B H16B 107.7 . . ?
C17B C16B H16B 107.7 . . ?
C16B C17B H17D 109.5 . . ?
C16B C17B H17E 109.5 . . ?
H17D C17B H17E 109.5 . . ?
C16B C17B H17F 109.5 . . ?
H17D C17B H17F 109.5 . . ?
H17E C17B H17F 109.5 . . ?
C16B C18B H18D 109.5 . . ?
C16B C18B H18E 109.5 . . ?
H18D C18B H18E 109.5 . . ?
C16B C18B H18F 109.5 . . ?
H18D C18B H18F 109.5 . . ?
H18E C18B H18F 109.5 . . ?

loop_
_geom_bond_atom_site_label_1
_geom_bond_atom_site_label_2
_geom_bond_distance
_geom_bond_site_symmetry_2
_geom_bond_publ_flag
P1 C10 1.788(2) . ?
P1 C1 1.838(2) . ?
N1 C10 1.373(2) . ?
N1 C11 1.388(3) . ?
N1 C13 1.479(3) . ?
N2 C10 1.367(3) . ?
N2 C12 1.388(3) . ?
N2 C16B 1.42(2) . ?
N2 C16A 1.54(2) . ?
C1 C6 1.414(3) . ?
C1 C2 1.419(3) . ?
C2 C3 1.390(3) . ?
C2 C7 1.509(3) . ?
C3 C4 1.387(3) . ?
C3 H3 0.9500 . ?
C4 C5 1.387(3) . ?
C4 C8 1.513(3) . ?
C5 C6 1.393(3) . ?
C5 H5 0.9500 . ?
C6 C9 1.513(3) . ?
C7 H7A 0.9800 . ?
C7 H7B 0.9800 . ?
C7 H7C 0.9800 . ?
C8 H8A 0.9800 . ?
C8 H8B 0.9800 . ?
C8 H8C 0.9800 . ?
C9 H9A 0.9800 . ?
C9 H9B 0.9800 . ?
C9 H9C 0.9800 . ?
C11 C12 1.335(3) . ?
C11 H11 0.9500 . ?
C12 H12 0.9500 . ?
C13 C14 1.514(3) . ?
C13 C15 1.522(3) . ?
C13 H13 1.0000 . ?
C14 H14A 0.9800 . ?
C14 H14B 0.9800 . ?
C14 H14C 0.9800 . ?
C15 H15A 0.9800 . ?
C15 H15B 0.9800 . ?
C15 H15C 0.9800 . ?
C16A C18A 1.48(3) . ?
C16A C17A 1.50(3) . ?
C16A H16A 1.0000 . ?
C17A H17A 0.9800 . ?
C17A H17B 0.9800 . ?
C17A H17C 0.9800 . ?
C18A H18A 0.9800 . ?
C18A H18B 0.9800 . ?
C18A H18C 0.9800 . ?
C16B C18B 1.52(2) . ?
C16B C17B 1.53(2) . ?
C16B H16B 1.0000 . ?
C17B H17D 0.9800 . ?
C17B H17E 0.9800 . ?
C17B H17F 0.9800 . ?
C18B H18D 0.9800 . ?
C18B H18E 0.9800 . ?
C18B H18F 0.9800 . ?

loop_
_geom_torsion_atom_site_label_1
_geom_torsion_atom_site_label_2
_geom_torsion_atom_site_label_3
_geom_torsion_atom_site_label_4
_geom_torsion
_geom_torsion_site_symmetry_1
_geom_torsion_site_symmetry_2
_geom_torsion_site_symmetry_3
_geom_torsion_site_symmetry_4
_geom_torsion_publ_flag
C10 P1 C1 C6 -130.23(16) . . . . ?
C10 P1 C1 C2 55.34(18) . . . . ?
C6 C1 C2 C3 2.9(3) . . . . ?
P1 C1 C2 C3 177.42(16) . . . . ?
C6 C1 C2 C7 -177.43(19) . . . . ?
P1 C1 C2 C7 -2.9(3) . . . . ?
C1 C2 C3 C4 -1.8(3) . . . . ?
C7 C2 C3 C4 178.5(2) . . . . ?
C2 C3 C4 C5 -0.7(3) . . . . ?
C2 C3 C4 C8 -179.4(2) . . . . ?
C3 C4 C5 C6 2.2(3) . . . . ?
C8 C4 C5 C6 -179.1(2) . . . . ?
C4 C5 C6 C1 -1.0(3) . . . . ?
C4 C5 C6 C9 178.4(2) . . . . ?
C2 C1 C6 C5 -1.5(3) . . . . ?
P1 C1 C6 C5 -176.23(15) . . . . ?
C2 C1 C6 C9 179.04(19) . . . . ?
P1 C1 C6 C9 4.3(3) . . . . ?
C12 N2 C10 N1 -1.0(2) . . . . ?
C16B N2 C10 N1 -170.6(8) . . . . ?
C16A N2 C10 N1 -173.1(10) . . . . ?
C12 N2 C10 P1 173.10(17) . . . . ?
C16B N2 C10 P1 3.5(9) . . . . ?
C16A N2 C10 P1 1.0(11) . . . . ?
C11 N1 C10 N2 0.7(2) . . . . ?
C13 N1 C10 N2 -173.78(18) . . . . ?
C11 N1 C10 P1 -174.25(15) . . . . ?
C13 N1 C10 P1 11.3(3) . . . . ?
C1 P1 C10 N2 31.5(2) . . . . ?
C1 P1 C10 N1 -155.18(16) . . . . ?
C10 N1 C11 C12 -0.1(2) . . . . ?
C13 N1 C11 C12 174.3(2) . . . . ?
N1 C11 C12 N2 -0.5(2) . . . . ?
C10 N2 C12 C11 1.0(3) . . . . ?
C16B N2 C12 C11 170.6(9) . . . . ?
C16A N2 C12 C11 173.6(10) . . . . ?
C10 N1 C13 C14 88.9(2) . . . . ?
C11 N1 C13 C14 -84.8(2) . . . . ?
C10 N1 C13 C15 -146.6(2) . . . . ?
C11 N1 C13 C15 39.7(3) . . . . ?
C10 N2 C16A C18A -132.9(15) . . . . ?
C12 N2 C16A C18A 55.8(19) . . . . ?
C10 N2 C16A C17A 101.1(15) . . . . ?
C12 N2 C16A C17A -70.1(17) . . . . ?
C10 N2 C16B C18B 83.0(13) . . . . ?
C12 N2 C16B C18B -85.1(14) . . . . ?
C10 N2 C16B C17B -153.6(10) . . . . ?
C12 N2 C16B C17B 38.3(14) . . . . ?
